data_7237326
loop_
_publ_author_name
'Wang, Shan'
'Ma, Li'
'Wang, Qianyou'
'Shao, Pengpeng'
'Ma, Dou'
'Yuan, Shuai'
'Lei, Peng'
'Li, Pengfei'
'Feng, Xiao'
'Wang, Bo'

_publ_section_title
;
 Covalent organic frameworks: a platform for the experimental
 establishment of the influence of intermolecular distance on
 phosphorescence
;
_journal_issue 20
_journal_name_full 'Journal of Materials Chemistry C'
_journal_page_first 5369
_journal_paper_doi 10.1039/C8TC01559G
_journal_volume 6
_journal_year 2018
_chemical_formula_moiety 'C26 H18 O2'
_chemical_formula_sum 'C26 H18 O2'
_chemical_formula_weight 362.40
_space_group_crystal_system monoclinic
_space_group_IT_number 15
_space_group_name_Hall '-C 2yc'
_space_group_name_H-M_alt 'C 1 2/c 1'
_atom_sites_solution_hydrogens geom
_atom_sites_solution_primary direct
_audit_creation_date 2018-03-21
_audit_creation_method
;
Olex2 1.2
(compiled 2017.03.02 svn.r3394 for OlexSys, GUI svn.r5324)
;
_audit_update_record
;
2018-03-26 deposited with the CCDC.
2018-05-08 downloaded from the CCDC.
;
_cell_angle_alpha 90
_cell_angle_beta 118.113(4)
_cell_angle_gamma 90
_cell_formula_units_Z 4
_cell_length_a 22.874(3)
_cell_length_b 4.0616(6)
_cell_length_c 22.609(3)
_cell_measurement_reflns_used 2808
_cell_measurement_temperature 296(2)
_cell_measurement_theta_max 27.31
_cell_measurement_theta_min 3.48
_cell_volume 1852.7(4)
_computing_molecular_graphics 'Olex2 (Dolomanov et al., 2009)'
_computing_publication_material 'Olex2 (Dolomanov et al., 2009)'
_computing_structure_refinement 'XL (Sheldrick, 2008)'
_computing_structure_solution 'ShelXS (Sheldrick, 2008)'
_diffrn_ambient_temperature 296.15
_diffrn_measured_fraction_theta_full 1.000
_diffrn_measured_fraction_theta_max 0.997
_diffrn_measurement_device_type 'CCD area detector'
_diffrn_measurement_method 'phi and omega scans'
_diffrn_radiation_monochromator graphite
_diffrn_radiation_type MoK\a
_diffrn_radiation_wavelength 0.71073
_diffrn_reflns_av_R_equivalents 0.0276
_diffrn_reflns_av_unetI/netI 0.0232
_diffrn_reflns_Laue_measured_fraction_full 1.000
_diffrn_reflns_Laue_measured_fraction_max 0.997
_diffrn_reflns_limit_h_max 29
_diffrn_reflns_limit_h_min -29
_diffrn_reflns_limit_k_max 5
_diffrn_reflns_limit_k_min -5
_diffrn_reflns_limit_l_max 29
_diffrn_reflns_limit_l_min -29
_diffrn_reflns_number 9639
_diffrn_reflns_point_group_measured_fraction_full 1.000
_diffrn_reflns_point_group_measured_fraction_max 0.997
_diffrn_reflns_theta_full 25.242
_diffrn_reflns_theta_max 27.505
_diffrn_reflns_theta_min 2.019
_exptl_absorpt_coefficient_mu 0.081
_exptl_crystal_colour colorless
_exptl_crystal_density_diffrn 1.299
_exptl_crystal_description plate
_exptl_crystal_F_000 760
_exptl_crystal_size_max 0.23
_exptl_crystal_size_mid 0.21
_exptl_crystal_size_min 0.14
_refine_diff_density_max 0.126
_refine_diff_density_min -0.234
_refine_diff_density_rms 0.043
_refine_ls_extinction_method none
_refine_ls_goodness_of_fit_ref 1.022
_refine_ls_hydrogen_treatment constr
_refine_ls_matrix_type full
_refine_ls_number_parameters 127
_refine_ls_number_reflns 2120
_refine_ls_number_restraints 0
_refine_ls_restrained_S_all 1.022
_refine_ls_R_factor_all 0.0581
_refine_ls_R_factor_gt 0.0409
_refine_ls_shift/su_max 0.001
_refine_ls_shift/su_mean 0.000
_refine_ls_structure_factor_coef Fsqd
_refine_ls_weighting_details 'w=1/[\s^2^(Fo^2^)+(0.0563P)^2^+0.6230P] where P=(Fo^2^+2Fc^2^)/3'
_refine_ls_weighting_scheme calc
_refine_ls_wR_factor_gt 0.1012
_refine_ls_wR_factor_ref 0.1130
_reflns_Friedel_coverage 0.000
_reflns_number_gt 1615
_reflns_number_total 2120
_reflns_threshold_expression 'I > 2\s(I)'
_cod_data_source_file c8tc01559g2.cif
_cod_data_source_block mo_20170516_madou_ws_1_0m
_cod_original_cell_volume 1852.6(5)
_cod_database_code 7237326
_shelx_shelxl_version_number 2014/7
_shelx_space_group_comment
;
The symmetry employed for this shelxl refinement is uniquely defined
by the following loop, which should always be used as a source of
symmetry information in preference to the above space-group names.
They are only intended as comments.
;
_shelx_estimated_absorpt_t_max 0.989
_shelx_estimated_absorpt_t_min 0.982
_olex2_refinement_description
;
1. Fixed Uiso
 At 1.2 times of:
  All C(H) groups
2.a Aromatic/amide H refined with riding coordinates:
 C2(H2), C3(H3), C4(H4), C5(H5), C6(H6), C8(H8), C9(H9), C11(H11), C12(H12)
;
_olex2_submission_special_instructions 'No special instructions were received'

loop_
_space_group_symop_operation_xyz
'x, y, z'
'-x, y, -z+1/2'
'x+1/2, y+1/2, z'
'-x+1/2, y+1/2, -z+1/2'
'-x, -y, -z'
'x, -y, z-1/2'
'-x+1/2, -y+1/2, -z'
'x+1/2, -y+1/2, z-1/2'

loop_
_atom_site_label
_atom_site_type_symbol
_atom_site_fract_x
_atom_site_fract_y
_atom_site_fract_z
_atom_site_U_iso_or_equiv
_atom_site_adp_type
_atom_site_occupancy
_atom_site_site_symmetry_order
_atom_site_calc_flag
_atom_site_refinement_flags_posn
O1 O -0.06549(5) 0.6014(3) 0.26087(5) 0.0626(3) Uani 1 1 d .
C1 C 0.15631(6) 0.0183(3) 0.54643(6) 0.0375(3) Uani 1 1 d .
C2 C 0.12996(7) -0.0727(4) 0.58833(7) 0.0506(4) Uani 1 1 d .
H2 H 0.0845 -0.0591 0.5727 0.061 Uiso 1 1 calc R
C3 C 0.17047(8) -0.1831(4) 0.65285(7) 0.0610(4) Uani 1 1 d .
H3 H 0.1521 -0.2455 0.6801 0.073 Uiso 1 1 calc R
C4 C 0.23795(8) -0.2007(4) 0.67670(7) 0.0585(4) Uani 1 1 d .
H4 H 0.2652 -0.2759 0.7200 0.070 Uiso 1 1 calc R
C5 C 0.26509(7) -0.1072(4) 0.63662(7) 0.0539(4) Uani 1 1 d .
H5 H 0.3108 -0.1152 0.6531 0.065 Uiso 1 1 calc R
C6 C 0.22473(7) -0.0013(4) 0.57189(6) 0.0459(3) Uani 1 1 d .
H6 H 0.2436 0.0580 0.5449 0.055 Uiso 1 1 calc R
C7 C 0.11303(6) 0.1305(3) 0.47671(6) 0.0352(3) Uani 1 1 d .
C8 C 0.05466(6) 0.3045(4) 0.45986(6) 0.0421(3) Uani 1 1 d .
H8 H 0.0426 0.3501 0.4930 0.051 Uiso 1 1 calc R
C9 C 0.01445(6) 0.4101(3) 0.39529(6) 0.0421(3) Uani 1 1 d .
H9 H -0.0244 0.5241 0.3853 0.051 Uiso 1 1 calc R
C10 C 0.03156(6) 0.3472(3) 0.34471(6) 0.0365(3) Uani 1 1 d .
C11 C 0.08925(6) 0.1713(3) 0.36058(6) 0.0397(3) Uani 1 1 d .
H11 H 0.1011 0.1253 0.3273 0.048 Uiso 1 1 calc R
C12 C 0.12903(6) 0.0644(3) 0.42541(6) 0.0394(3) Uani 1 1 d .
H12 H 0.1673 -0.0540 0.4351 0.047 Uiso 1 1 calc R
C13 C -0.01227(6) 0.4714(3) 0.27639(6) 0.0425(3) Uani 1 1 d .

loop_
_atom_site_aniso_label
_atom_site_aniso_U_11
_atom_site_aniso_U_22
_atom_site_aniso_U_33
_atom_site_aniso_U_23
_atom_site_aniso_U_13
_atom_site_aniso_U_12
O1 0.0486(6) 0.0895(8) 0.0409(6) 0.0035(5) 0.0138(5) 0.0219(6)
C1 0.0413(7) 0.0373(6) 0.0313(6) -0.0031(5) 0.0150(5) -0.0040(5)
C2 0.0483(8) 0.0653(9) 0.0385(7) -0.0024(6) 0.0206(6) -0.0102(7)
C3 0.0733(11) 0.0743(11) 0.0380(8) 0.0045(7) 0.0282(7) -0.0107(9)
C4 0.0698(10) 0.0591(9) 0.0327(7) 0.0047(6) 0.0126(7) 0.0031(8)
C5 0.0467(8) 0.0618(9) 0.0404(7) 0.0022(7) 0.0099(6) 0.0063(7)
C6 0.0429(7) 0.0550(8) 0.0379(7) 0.0031(6) 0.0174(6) 0.0013(6)
C7 0.0349(6) 0.0374(6) 0.0311(6) -0.0039(5) 0.0137(5) -0.0068(5)
C8 0.0388(7) 0.0564(8) 0.0341(6) -0.0052(6) 0.0196(5) -0.0009(6)
C9 0.0338(6) 0.0515(8) 0.0383(7) -0.0037(6) 0.0147(5) 0.0024(6)
C10 0.0344(6) 0.0406(7) 0.0299(6) -0.0040(5) 0.0112(5) -0.0053(5)
C11 0.0416(7) 0.0464(7) 0.0323(6) -0.0043(5) 0.0185(5) 0.0001(5)
C12 0.0366(6) 0.0448(7) 0.0357(6) -0.0005(5) 0.0160(5) 0.0044(5)
C13 0.0382(7) 0.0481(7) 0.0332(7) -0.0042(5) 0.0103(5) -0.0015(6)

loop_
_atom_type_symbol
_atom_type_description
_atom_type_scat_dispersion_real
_atom_type_scat_dispersion_imag
_atom_type_scat_source
C C 0.0033 0.0016 'International Tables Vol C Tables 4.2.6.8 and 6.1.1.4'
H H 0.0000 0.0000 'International Tables Vol C Tables 4.2.6.8 and 6.1.1.4'
O O 0.0106 0.0060 'International Tables Vol C Tables 4.2.6.8 and 6.1.1.4'

loop_
_geom_angle_atom_site_label_1
_geom_angle_atom_site_label_2
_geom_angle_atom_site_label_3
_geom_angle
_geom_angle_site_symmetry_3
C2 C1 C6 117.82(12) .
C2 C1 C7 121.24(12) .
C6 C1 C7 120.94(11) .
C1 C2 H2 119.5 .
C3 C2 C1 120.95(14) .
C3 C2 H2 119.5 .
C2 C3 H3 120.0 .
C4 C3 C2 120.01(14) .
C4 C3 H3 120.0 .
C3 C4 H4 120.0 .
C5 C4 C3 120.01(13) .
C5 C4 H4 120.0 .
C4 C5 H5 119.9 .
C4 C5 C6 120.13(14) .
C6 C5 H5 119.9 .
C1 C6 H6 119.5 .
C5 C6 C1 121.07(13) .
C5 C6 H6 119.5 .
C8 C7 C1 121.26(11) .
C8 C7 C12 117.51(11) .
C12 C7 C1 121.23(11) .
C7 C8 H8 119.3 .
C9 C8 C7 121.49(11) .
C9 C8 H8 119.3 .
C8 C9 H9 119.8 .
C8 C9 C10 120.43(12) .
C10 C9 H9 119.8 .
C9 C10 C13 118.65(11) .
C11 C10 C9 118.75(11) .
C11 C10 C13 122.59(11) .
C10 C11 H11 119.8 .
C12 C11 C10 120.38(11) .
C12 C11 H11 119.8 .
C7 C12 H12 119.3 .
C11 C12 C7 121.43(12) .
C11 C12 H12 119.3 .
O1 C13 C10 122.89(12) .
O1 C13 C13 117.20(12) 2
C10 C13 C13 119.62(13) 2

loop_
_geom_bond_atom_site_label_1
_geom_bond_atom_site_label_2
_geom_bond_distance
_geom_bond_site_symmetry_2
O1 C13 1.2170(16) .
C1 C2 1.3913(18) .
C1 C6 1.3921(18) .
C1 C7 1.4837(16) .
C2 H2 0.9300 .
C2 C3 1.384(2) .
C3 H3 0.9300 .
C3 C4 1.376(2) .
C4 H4 0.9300 .
C4 C5 1.371(2) .
C5 H5 0.9300 .
C5 C6 1.3806(19) .
C6 H6 0.9300 .
C7 C8 1.3958(17) .
C7 C12 1.3968(17) .
C8 H8 0.9300 .
C8 C9 1.3769(18) .
C9 H9 0.9300 .
C9 C10 1.3956(17) .
C10 C11 1.3909(18) .
C10 C13 1.4786(17) .
C11 H11 0.9300 .
C11 C12 1.3812(17) .
C12 H12 0.9300 .
C13 C13 1.540(3) 2

loop_
_geom_torsion_atom_site_label_1
_geom_torsion_atom_site_label_2
_geom_torsion_atom_site_label_3
_geom_torsion_atom_site_label_4
_geom_torsion
_geom_torsion_site_symmetry_4
C1 C2 C3 C4 0.7(3) .
C1 C7 C8 C9 179.77(12) .
C1 C7 C12 C11 -179.33(12) .
C2 C1 C6 C5 -0.1(2) .
C2 C1 C7 C8 32.76(19) .
C2 C1 C7 C12 -146.92(13) .
C2 C3 C4 C5 0.3(3) .
C3 C4 C5 C6 -1.2(2) .
C4 C5 C6 C1 1.1(2) .
C6 C1 C2 C3 -0.9(2) .
C6 C1 C7 C8 -147.66(13) .
C6 C1 C7 C12 32.66(19) .
C7 C1 C2 C3 178.74(14) .
C7 C1 C6 C5 -179.65(13) .
C7 C8 C9 C10 -0.5(2) .
C8 C7 C12 C11 0.98(19) .
C8 C9 C10 C11 1.1(2) .
C8 C9 C10 C13 -178.67(12) .
C9 C10 C11 C12 -0.67(19) .
C9 C10 C13 O1 -6.5(2) .
C9 C10 C13 C13 167.05(9) 2
C10 C11 C12 C7 -0.4(2) .
C11 C10 C13 O1 173.74(13) .
C11 C10 C13 C13 -12.71(16) 2
C12 C7 C8 C9 -0.5(2) .
C13 C10 C11 C12 179.09(12) .
